data_1533194
loop_
_publ_author_name
'Gal, Z.A.'
'DiSalvo, F.J.'
'Cario, L.'

_publ_section_title
;
 Synthesis, structure and magnetic properties of the ternary nitride La3
 V2 N6
;
_journal_name_full 'Solid State Sciences'
_journal_page_first 1033
_journal_page_last 1036
_journal_volume 5
_journal_year 2003
_chemical_formula_sum 'La3 N6 V2'
_chemical_name_systematic 'La3 (V2 N6)'
_space_group_IT_number 139
_symmetry_space_group_name_Hall '-I 4 2'
_symmetry_space_group_name_H-M 'I 4/m m m'
_cell_angle_alpha 90
_cell_angle_beta 90
_cell_angle_gamma 90
_cell_formula_units_Z 2
_cell_length_a 3.905
_cell_length_b 3.905
_cell_length_c 20.215
_cell_volume 308.259
_citation_journal_id_ASTM SSSCFJ
_cod_data_source_file Gal_SSSCFJ_2003_934.cif
_cod_data_source_block La3N6V2
_cod_database_code 1533194

loop_
_symmetry_equiv_pos_as_xyz
x,y,z
-y,x,z
-x,-y,z
y,-x,z
x,-y,-z
y,x,-z
-x,y,-z
-y,-x,-z
-x,-y,-z
y,-x,-z
x,y,-z
-y,x,-z
-x,y,z
-y,-x,z
x,-y,z
y,x,z
x+1/2,y+1/2,z+1/2
-y+1/2,x+1/2,z+1/2
-x+1/2,-y+1/2,z+1/2
y+1/2,-x+1/2,z+1/2
x+1/2,-y+1/2,-z+1/2
y+1/2,x+1/2,-z+1/2
-x+1/2,y+1/2,-z+1/2
-y+1/2,-x+1/2,-z+1/2
-x+1/2,-y+1/2,-z+1/2
y+1/2,-x+1/2,-z+1/2
x+1/2,y+1/2,-z+1/2
-y+1/2,x+1/2,-z+1/2
-x+1/2,y+1/2,z+1/2
-y+1/2,-x+1/2,z+1/2
x+1/2,-y+1/2,z+1/2
y+1/2,x+1/2,z+1/2

loop_
_atom_site_label
_atom_site_type_symbol
_atom_site_fract_x
_atom_site_fract_y
_atom_site_fract_z
_atom_site_occupancy
_atom_site_U_iso_or_equiv
N2 N-3 0 0.5 0.4129 1 0.0
La1 La+3 0 0 0 1 0.0
V1 V+4 0 0 0.3977 1 0.0
N1 N-3 0 0 0.3051 1 0.0
La2 La+3 0 0 0.8195 1 0.0
